data_8101182
loop_
_publ_author_name
'Frey, Wolfgang'
'Zimmermann, Peter Jan'
'J\"ager, Volker'

_publ_section_title
;
Crystal structure of (2S,3R,4R,5R,1'R,2'S)-3,4-dimethanesulfonyloxy-
2-[2,3-O-isopropylidenedioxy-1-(tert-butoxycarbonylamino)propyl]-5-
methyl-tetrahydrofuran, C~18~H~33~NO~11~S~2~
;
_journal_issue 1
_journal_name_full 'Zeitschrift f\"ur Kristallographie - New Crystal Structures'
_journal_page_first 125
_journal_page_last 126
_journal_volume 215
_journal_year 2000
_chemical_formula_sum 'C18 H33 N O11 S2'
_chemical_formula_weight 503.59
_chemical_melting_point 418.0(10)
_space_group_IT_number 19
_symmetry_cell_setting orthorhombic
_symmetry_space_group_name_Hall 'P 2ac 2ab'
_symmetry_space_group_name_H-M 'P 21 21 21'
_cell_angle_alpha 90.00
_cell_angle_beta 90.00
_cell_angle_gamma 90.00
_cell_formula_units_Z 4
_cell_length_a 8.4415(14)
_cell_length_b 12.961(2)
_cell_length_c 23.313(5)
_cell_measurement_temperature 293(2)
_cell_volume 2550.6(8)
_diffrn_ambient_temperature 293(2)
_exptl_crystal_density_diffrn 1.311
_refine_ls_R_factor_obs 0.0645
_refine_ls_wR_factor_obs 0.1073
_cod_depositor_comments
;
The following automatic conversions were performed:

'_chemical_melting_point' value '417-419' was changed to '418.0(10)'
- the average value was taken and precision was estimated.

Automatic conversion script
Id: cif_fix_values 1646 2011-03-28 12:23:43Z adriana 
;
_cod_database_code 8101182

loop_
_symmetry_equiv_pos_as_xyz
'x, y, z'
'-x+1/2, -y, z+1/2'
'-x, y+1/2, -z+1/2'
'x+1/2, -y+1/2, -z'

loop_
_atom_site_aniso_label
_atom_site_aniso_U_11
_atom_site_aniso_U_22
_atom_site_aniso_U_33
_atom_site_aniso_U_23
_atom_site_aniso_U_13
_atom_site_aniso_U_12
S1 0.0396(9) 0.0612(11) 0.0793(13) 0.0054(10) -0.0056(10) 0.0085(9)
O1 0.046(2) 0.049(2) 0.072(3) 0.010(2) 0.007(2) 0.011(2)
C1 0.041(3) 0.050(4) 0.050(3) -0.010(3) 0.001(3) -0.001(3)
N1 0.035(2) 0.038(3) 0.052(3) -0.005(2) -0.014(3) -0.001(2)
S2 0.0710(13) 0.103(2) 0.0503(10) -0.0060(12) 0.0046(11) -0.0081(13)
O2 0.076(3) 0.057(3) 0.053(3) -0.004(2) 0.007(3) -0.009(3)
C2 0.032(3) 0.038(3) 0.067(4) -0.010(3) 0.001(3) -0.008(3)
O3 0.145(6) 0.087(4) 0.103(4) 0.040(3) -0.042(5) -0.055(5)
C3 0.053(4) 0.045(4) 0.060(4) 0.000(3) 0.001(4) -0.004(3)
O4 0.059(3) 0.047(2) 0.076(3) -0.003(2) -0.016(3) 0.011(2)
C4 0.051(4) 0.042(3) 0.064(4) 0.004(3) -0.002(4) 0.006(3)
O5 0.059(3) 0.057(3) 0.056(3) -0.013(2) -0.018(2) 0.007(2)
C5 0.076(6) 0.102(6) 0.094(6) 0.018(5) 0.003(5) 0.030(6)
O6 0.097(4) 0.066(3) 0.080(3) -0.007(3) 0.042(3) -0.015(3)
C6 0.034(3) 0.039(3) 0.049(3) -0.001(3) 0.000(3) 0.003(3)
O7 0.035(2) 0.048(3) 0.079(3) -0.006(2) 0.001(2) 0.002(2)
C7 0.049(4) 0.052(4) 0.059(4) 0.005(3) 0.002(4) 0.001(3)
O8 0.032(2) 0.079(4) 0.167(6) 0.021(4) 0.001(3) -0.008(3)
C8 0.079(6) 0.072(5) 0.054(4) 0.017(4) 0.001(4) -0.023(5)
C9 0.059(4) 0.074(5) 0.067(4) 0.010(4) 0.002(4) -0.021(4)
O9 0.133(5) 0.103(4) 0.070(3) 0.004(3) -0.030(4) 0.017(4)
O10 0.121(5) 0.102(4) 0.090(4) -0.042(4) 0.017(4) -0.001(4)
C10 0.123(9) 0.179(10) 0.069(5) 0.018(6) 0.034(6) 0.011(8)
C11 0.109(7) 0.090(6) 0.096(6) 0.000(5) -0.024(6) 0.008(6)
O11 0.158(7) 0.183(7) 0.082(4) 0.054(5) -0.048(5) -0.035(6)
C12 0.039(3) 0.046(4) 0.053(4) 0.002(3) 0.000(3) 0.001(3)
C13 0.062(4) 0.068(4) 0.047(4) -0.014(3) -0.001(4) -0.005(4)
C14 0.138(8) 0.108(7) 0.069(5) -0.030(5) -0.028(6) 0.018(7)
C15 0.079(5) 0.066(5) 0.084(5) -0.012(4) 0.003(5) -0.018(4)
C16 0.103(7) 0.093(6) 0.083(6) -0.012(5) 0.023(5) -0.009(6)
C17 0.055(4) 0.061(4) 0.112(6) -0.003(5) 0.014(5) 0.019(4)
C18 0.065(5) 0.174(10) 0.113(7) -0.044(7) 0.024(6) -0.022(6)

loop_
_atom_site_label
_atom_site_type_symbol
_atom_site_fract_x
_atom_site_fract_y
_atom_site_fract_z
_atom_site_U_iso_or_equiv
_atom_site_thermal_displace_type
_atom_site_occupancy
_atom_site_calc_flag
_atom_site_refinement_flags
_atom_site_disorder_group
S1 S 0.7709(2) 0.42157(13) 0.21322(8) 0.0601(5) Uani 1 d . .
O1 O 0.2949(5) 0.6283(3) 0.2157(2) 0.0555(11) Uani 1 d . .
C1 C 0.4127(6) 0.5628(5) 0.2424(2) 0.047(2) Uani 1 d . .
H1 H 0.4511(6) 0.5959(5) 0.2776(2) 0.056 Uiso 1 calc R .
N1 N 0.2537(5) 0.4184(3) 0.2082(2) 0.0416(11) Uani 1 d . .
H1A H 0.1836(5) 0.4551(3) 0.1909(2) 0.050 Uiso 1 calc R .
S2 S 0.6523(2) 0.6066(2) 0.05044(8) 0.0749(6) Uani 1 d . .
O2 O 0.2776(6) 0.5277(3) 0.3541(2) 0.0621(12) Uani 1 d . .
C2 C 0.5486(6) 0.5569(4) 0.1986(2) 0.0457(15) Uani 1 d . .
H2 H 0.6363(6) 0.6012(4) 0.2109(2) 0.055 Uiso 1 calc R .
O3 O 0.2336(8) 0.3591(4) 0.3745(2) 0.112(2) Uani 1 d . .
C3 C 0.4760(7) 0.5989(5) 0.1440(3) 0.053(2) Uani 1 d . .
H3 H 0.4224(7) 0.5440(5) 0.1226(3) 0.063 Uiso 1 calc R .
O4 O 0.3771(5) 0.2624(3) 0.2087(2) 0.0607(12) Uani 1 d . .
C4 C 0.3586(8) 0.6769(4) 0.1656(3) 0.052(2) Uani 1 d . .
H4 H 0.4138(8) 0.7405(4) 0.1764(3) 0.063 Uiso 1 calc R .
O5 O 0.1959(5) 0.3075(3) 0.1401(2) 0.0574(12) Uani 1 d . .
C5 C 0.2266(10) 0.7014(6) 0.1254(3) 0.091(3) Uani 1 d . .
H5A H 0.1578(10) 0.7516(6) 0.1425(3) 0.136 Uiso 1 calc R .
H5B H 0.1677(10) 0.6397(6) 0.1173(3) 0.136 Uiso 1 calc R .
H5C H 0.2692(10) 0.7285(6) 0.0903(3) 0.136 Uiso 1 calc R .
O6 O 0.5922(6) 0.6505(4) 0.1084(2) 0.081(2) Uani 1 d . .
C6 C 0.3314(7) 0.4620(4) 0.2576(2) 0.0408(14) Uani 1 d . .
H6 H 0.4110(7) 0.4131(4) 0.2715(2) 0.049 Uiso 1 calc R .
O7 O 0.6059(4) 0.4537(3) 0.1882(2) 0.0541(12) Uani 1 d . .
C7 C 0.2094(8) 0.4811(5) 0.3052(3) 0.053(2) Uani 1 d . .
H7 H 0.1250(8) 0.5257(5) 0.2904(3) 0.064 Uiso 1 calc R .
O8 O 0.8876(5) 0.4897(4) 0.1920(3) 0.093(2) Uani 1 d . .
C8 C 0.2990(9) 0.4498(6) 0.3978(3) 0.069(2) Uani 1 d . .
C9 C 0.1367(9) 0.3831(5) 0.3288(3) 0.067(2) Uani 1 d . .
H9A H 0.0286(9) 0.3947(5) 0.3413(3) 0.080 Uiso 1 calc R .
H9B H 0.1376(9) 0.3285(5) 0.3003(3) 0.080 Uiso 1 calc R .
O9 O 0.7567(8) 0.4114(4) 0.2732(2) 0.102(2) Uani 1 d . .
O10 O 0.6210(8) 0.4997(5) 0.0471(2) 0.104(2) Uani 1 d . .
C10 C 0.2132(12) 0.4873(8) 0.4503(3) 0.124(4) Uani 1 d . .
H10A H 0.2630(12) 0.5491(8) 0.4642(3) 0.186 Uiso 1 calc R .
H10B H 0.2171(12) 0.4352(8) 0.4795(3) 0.186 Uiso 1 calc R .
H10C H 0.1048(12) 0.5017(8) 0.4408(3) 0.186 Uiso 1 calc R .
C11 C 0.4695(10) 0.4296(7) 0.4075(4) 0.098(3) Uani 1 d . .
H11A H 0.5184(10) 0.4900(7) 0.4234(4) 0.148 Uiso 1 calc R .
H11B H 0.5193(10) 0.4127(7) 0.3717(4) 0.148 Uiso 1 calc R .
H11C H 0.4812(10) 0.3729(7) 0.4337(4) 0.148 Uiso 1 calc R .
O11 O 0.5986(9) 0.6721(6) 0.0070(2) 0.141(3) Uani 1 d . .
C12 C 0.2841(7) 0.3239(5) 0.1876(3) 0.046(2) Uani 1 d . .
C13 C 0.2231(8) 0.2168(5) 0.1027(3) 0.059(2) Uani 1 d . .
C14 C 0.1125(12) 0.2398(7) 0.0542(3) 0.105(3) Uani 1 d . .
H14A H 0.1436(12) 0.3031(7) 0.0360(3) 0.157 Uiso 1 calc R .
H14B H 0.0065(12) 0.2465(7) 0.0687(3) 0.157 Uiso 1 calc R .
H14C H 0.1164(12) 0.1846(7) 0.0268(3) 0.157 Uiso 1 calc R .
C15 C 0.1830(9) 0.1185(5) 0.1338(3) 0.076(2) Uani 1 d . .
H15A H 0.2575(9) 0.1077(5) 0.1643(3) 0.115 Uiso 1 calc R .
H15B H 0.1880(9) 0.0616(5) 0.1075(3) 0.115 Uiso 1 calc R .
H15C H 0.0781(9) 0.1235(5) 0.1494(3) 0.115 Uiso 1 calc R .
C16 C 0.3946(10) 0.2216(7) 0.0820(3) 0.093(3) Uani 1 d . .
H16A H 0.4645(10) 0.2067(7) 0.1134(3) 0.140 Uiso 1 calc R .
H16B H 0.4167(10) 0.2893(7) 0.0674(3) 0.140 Uiso 1 calc R .
H16C H 0.4102(10) 0.1716(7) 0.0521(3) 0.140 Uiso 1 calc R .
C17 C 0.7838(9) 0.3007(5) 0.1811(3) 0.076(2) Uani 1 d . .
H17A H 0.7935(9) 0.3088(5) 0.1403(3) 0.114 Uiso 1 calc R .
H17B H 0.6901(9) 0.2617(5) 0.1897(3) 0.114 Uiso 1 calc R .
H17C H 0.8751(9) 0.2650(5) 0.1956(3) 0.114 Uiso 1 calc R .
C18 C 0.8522(9) 0.6313(8) 0.0608(4) 0.117(4) Uani 1 d . .
H18A H 0.8923(9) 0.5872(8) 0.0905(4) 0.176 Uiso 1 calc R .
H18B H 0.8663(9) 0.7021(8) 0.0717(4) 0.176 Uiso 1 calc R .
H18C H 0.9088(9) 0.6183(8) 0.0258(4) 0.176 Uiso 1 calc R .

loop_
_geom_bond_atom_site_label_1
_geom_bond_atom_site_label_2
_geom_bond_distance
_geom_bond_site_symmetry_2
_geom_bond_publ_flag
S1 O9 1.409(5) . ?
S1 O8 1.413(5) . ?
S1 O7 1.566(4) . ?
S1 C17 1.740(7) . ?
O1 C4 1.433(7) . ?
O1 C1 1.447(7) . ?
C1 C6 1.518(8) . ?
C1 C2 1.538(8) . ?
C1 H1 0.98 . ?
N1 C12 1.340(7) . ?
N1 C6 1.441(7) . ?
N1 H1A 0.86 . ?
S2 O11 1.397(6) . ?
S2 O10 1.414(6) . ?
S2 O6 1.552(5) . ?
S2 C18 1.735(8) . ?
O2 C7 1.411(7) . ?
O2 C8 1.446(8) . ?
C2 O7 1.443(7) . ?
C2 C3 1.513(8) . ?
C2 H2 0.98 . ?
O3 C9 1.378(8) . ?
O3 C8 1.407(8) . ?
C3 O6 1.448(7) . ?
C3 C4 1.503(8) . ?
C3 H3 0.98 . ?
O4 C12 1.221(7) . ?
C4 C5 1.490(9) . ?
C4 H4 0.98 . ?
O5 C12 1.352(7) . ?
O5 C13 1.481(7) . ?
C5 H5A 0.96 . ?
C5 H5B 0.96 . ?
C5 H5C 0.96 . ?
C6 C7 1.535(8) . ?
C6 H6 0.98 . ?
C7 C9 1.514(8) . ?
C7 H7 0.98 . ?
C8 C11 1.480(11) . ?
C8 C10 1.504(10) . ?
C9 H9A 0.97 . ?
C9 H9B 0.97 . ?
C10 H10A 0.96 . ?
C10 H10B 0.96 . ?
C10 H10C 0.96 . ?
C11 H11A 0.96 . ?
C11 H11B 0.96 . ?
C11 H11C 0.96 . ?
C13 C14 1.496(10) . ?
C13 C15 1.504(9) . ?
C13 C16 1.528(10) . ?
C14 H14A 0.96 . ?
C14 H14B 0.96 . ?
C14 H14C 0.96 . ?
C15 H15A 0.96 . ?
C15 H15B 0.96 . ?
C15 H15C 0.96 . ?
C16 H16A 0.96 . ?
C16 H16B 0.96 . ?
C16 H16C 0.96 . ?
C17 H17A 0.96 . ?
C17 H17B 0.96 . ?
C17 H17C 0.96 . ?
C18 H18A 0.96 . ?
C18 H18B 0.96 . ?
C18 H18C 0.96 . ?

loop_
_cod_related_entry_id
_cod_related_entry_database
_cod_related_entry_code
1 ChemSpider 10181648
